data_1520916
loop_
_publ_author_name
'Caramanian, A.'
'de Kozak, A.'
'Dupont, N.'
'Gredin, P.'

_publ_section_title
;
 The crystal structure of Kx (Mgx In1-x) F3 (x=0.38): a new Magneli-bronze
 type fluoride
;
_journal_name_full 'Zeitschrift fuer Anorganische und Allgemeine Chemie'
_journal_page_first 933
_journal_page_last 938
_journal_volume 625
_journal_year 1999
_chemical_formula_sum 'F3 In0.62 K0.38 Mg0.38'
_chemical_name_systematic 'K0.38 (Mg0.38 In0.62) F3'
_space_group_IT_number 127
_symmetry_space_group_name_Hall '-P 4 2ab'
_symmetry_space_group_name_H-M 'P 4/m b m'
_cell_angle_alpha 90
_cell_angle_beta 90
_cell_angle_gamma 90
_cell_formula_units_Z 10
_cell_length_a 12.784
_cell_length_b 12.784
_cell_length_c 3.965
_cell_volume 648.003
_citation_journal_id_ASTM ZAACAB
_cod_data_source_file Caramanian_ZAACAB_1999_897.cif
_cod_data_source_block F3In0.62K0.38Mg0.38
_cod_original_cell_volume 648.0026
_cod_database_code 1520916

loop_
_symmetry_equiv_pos_as_xyz
x,y,z
-y,x,z
-x,-y,z
y,-x,z
x+1/2,-y+1/2,-z
y+1/2,x+1/2,-z
-x+1/2,y+1/2,-z
-y+1/2,-x+1/2,-z
-x,-y,-z
y,-x,-z
x,y,-z
-y,x,-z
-x-1/2,y-1/2,z
-y-1/2,-x-1/2,z
x-1/2,-y-1/2,z
y-1/2,x-1/2,z

loop_
_atom_site_label
_atom_site_type_symbol
_atom_site_fract_x
_atom_site_fract_y
_atom_site_fract_z
_atom_site_occupancy
_atom_site_U_iso_or_equiv
K1 K+1 0.1725 0.6725 0.5 0.633 0.0
F3 F-1 0.3545 0.5717 0 1 0.0
F4 F-1 0.0784 0.2108 0.5 1 0.0
F2 F-1 0.4933 0.1555 0 1 0.0
F1 F-1 0.2164 0.2836 0 1 0.0
Mg1 Mg+2 0 0.5 0 0.38 0.0
In1 In+3 0 0.5 0 0.62 0.0
Mg2 Mg+2 0.428 0.7085 0 0.38 0.0
In2 In+3 0.428 0.7085 0 0.62 0.0
K2 K+1 0.5 0.5 0.5 0.633 0.0
F5 F-1 0.5 0 0.5 1 0.0
